data_4109344
loop_
_publ_author_name
'Brad C. Bailey'
'John C. Huffman'
'Daniel J. Mindiola'

_publ_section_title
;
 Intermolecular Activation of C-X (X = H, O, F) Bonds by a Ti\\tbCtBu
 Linkage
;
_journal_name_full 'Journal of the American Chemical Society'
_journal_page_first 5302
_journal_page_last 5303
_journal_paper_doi 10.1021/ja0684646
_journal_volume 129
_journal_year 2007
_chemical_formula_moiety 'C38 H49 F8 N P2 Ti'
_chemical_formula_sum 'C38 H49 F8 N P2 Ti'
_chemical_formula_weight 781.62
_chemical_name_systematic
; 
 ? 
;
_space_group_IT_number 14
_symmetry_cell_setting monoclinic
_symmetry_space_group_name_Hall '-P 2ybc'
_symmetry_space_group_name_H-M 'P 1 21/c 1'
_atom_sites_solution_hydrogens geom
_atom_sites_solution_primary direct
_atom_sites_solution_secondary difmap
_audit_creation_method SHELXL-97
_cell_angle_alpha 90.00
_cell_angle_beta 107.841(2)
_cell_angle_gamma 90.00
_cell_formula_units_Z 4
_cell_length_a 12.0007(8)
_cell_length_b 19.8508(13)
_cell_length_c 17.3665(12)
_cell_measurement_reflns_used 1938
_cell_measurement_temperature 124(2)
_cell_measurement_theta_max 27.39
_cell_measurement_theta_min 2.66
_cell_volume 3938.2(5)
_computing_cell_refinement 'SAINT (Bruker, 1999)'
_computing_data_collection 'SMART (Bruker, 1999)'
_computing_data_reduction 'SAINT (Bruker, 1999)'
_computing_structure_refinement 'SHELXL-97 (Sheldrick, 1997)'
_computing_structure_solution 'SHELXS-97 (Sheldrick, 1990)'
_diffrn_ambient_temperature 124(2)
_diffrn_detector 'CCD area detector'
_diffrn_detector_area_resol_mean 44.52
_diffrn_detector_type 'Bruker SMART 6000'
_diffrn_measured_fraction_theta_full 0.999
_diffrn_measured_fraction_theta_max 0.999
_diffrn_measurement_details '   0.30 degree frames measured for 15.17 seconds each'
_diffrn_measurement_device 'three-circle goniometer with fixed chi'
_diffrn_measurement_device_type 'Bruker Platform goniometer'
_diffrn_measurement_method '\w scans'
_diffrn_radiation_monochromator graphite
_diffrn_radiation_source 'fine-focus sealed tube'
_diffrn_radiation_type MoK\a
_diffrn_radiation_wavelength 0.71073
_diffrn_reflns_av_R_equivalents 0.0657
_diffrn_reflns_av_sigmaI/netI 0.0509
_diffrn_reflns_limit_h_max 15
_diffrn_reflns_limit_h_min -15
_diffrn_reflns_limit_k_max 25
_diffrn_reflns_limit_k_min -25
_diffrn_reflns_limit_l_max 22
_diffrn_reflns_limit_l_min -22
_diffrn_reflns_number 63783
_diffrn_reflns_theta_full 27.53
_diffrn_reflns_theta_max 27.53
_diffrn_reflns_theta_min 2.05
_diffrn_standards_decay_% 0.0
_exptl_absorpt_coefficient_mu 0.364
_exptl_absorpt_correction_type none
_exptl_crystal_colour orange
_exptl_crystal_density_diffrn 1.318
_exptl_crystal_description 'cleaved plate'
_exptl_crystal_F_000 1632
_exptl_crystal_size_max 0.30
_exptl_crystal_size_mid 0.30
_exptl_crystal_size_min 0.25
_refine_diff_density_max 0.526
_refine_diff_density_min -0.236
_refine_diff_density_rms 0.054
_refine_ls_extinction_method none
_refine_ls_goodness_of_fit_ref 0.945
_refine_ls_hydrogen_treatment mixed
_refine_ls_matrix_type full
_refine_ls_number_parameters 675
_refine_ls_number_reflns 9076
_refine_ls_number_restraints 0
_refine_ls_restrained_S_all 0.945
_refine_ls_R_factor_all 0.0568
_refine_ls_R_factor_gt 0.0340
_refine_ls_shift/su_max 0.005
_refine_ls_shift/su_mean 0.000
_refine_ls_structure_factor_coef Fsqd
_refine_ls_weighting_details 'calc w=1/[\s^2^(Fo^2^)+(0.0458P)^2^+0.0000P] where P=(Fo^2^+2Fc^2^)/3'
_refine_ls_weighting_scheme calc
_refine_ls_wR_factor_gt 0.0806
_refine_ls_wR_factor_ref 0.0882
_reflns_number_gt 6494
_reflns_number_total 9076
_reflns_threshold_expression >2sigma(I)
_cod_data_source_file ja0684646si20061126_122939.cif
_cod_data_source_block 06126a
_cod_original_sg_symbol_Hall '-P 2ybc  '
_cod_original_sg_symbol_H-M 'P 1 21/c 1 '
_cod_database_code 4109344

loop_
_symmetry_equiv_pos_as_xyz
'x, y, z'
'-x, y+1/2, -z+1/2'
'-x, -y, -z'
'x, -y-1/2, z-1/2'

loop_
_atom_site_label
_atom_site_type_symbol
_atom_site_fract_x
_atom_site_fract_y
_atom_site_fract_z
_atom_site_U_iso_or_equiv
_atom_site_adp_type
_atom_site_occupancy
_atom_site_symmetry_multiplicity
_atom_site_calc_flag
_atom_site_refinement_flags
_atom_site_disorder_assembly
_atom_site_disorder_group
Ti1 Ti 0.27690(3) 0.710694(15) 0.068213(18) 0.01621(8) Uani 1 1 d . . .
P2 P 0.39171(4) 0.79873(2) 0.01152(3) 0.02091(11) Uani 1 1 d . . .
C3 C 0.27535(15) 0.86021(9) -0.02149(11) 0.0222(4) Uani 1 1 d . . .
C4 C 0.29114(17) 0.92806(10) -0.03690(12) 0.0291(4) Uani 1 1 d . . .
C5 C 0.19970(17) 0.97393(9) -0.05727(12) 0.0305(4) Uani 1 1 d . . .
C6 C 0.2185(3) 1.04667(12) -0.0751(2) 0.0485(7) Uani 1 1 d . . .
C7 C 0.08968(17) 0.94997(10) -0.06027(11) 0.0271(4) Uani 1 1 d . . .
C8 C 0.07083(16) 0.88322(9) -0.04525(11) 0.0230(4) Uani 1 1 d . . .
C9 C 0.16258(15) 0.83623(9) -0.02682(10) 0.0195(4) Uani 1 1 d . . .
N10 N 0.14822(12) 0.76772(7) -0.00946(8) 0.0181(3) Uani 1 1 d . . .
C11 C 0.03205(14) 0.74212(9) -0.03893(10) 0.0186(4) Uani 1 1 d . . .
C12 C -0.03889(15) 0.75137(10) -0.11873(11) 0.0225(4) Uani 1 1 d . . .
C13 C -0.15003(16) 0.72443(10) -0.14537(11) 0.0250(4) Uani 1 1 d . . .
C14 C -0.19642(15) 0.68664(10) -0.09475(11) 0.0251(4) Uani 1 1 d . . .
C15 C -0.31692(19) 0.65646(15) -0.12535(14) 0.0353(5) Uani 1 1 d . . .
C16 C -0.12549(15) 0.67672(10) -0.01560(11) 0.0229(4) Uani 1 1 d . . .
C17 C -0.01277(15) 0.70370(9) 0.01285(10) 0.0193(4) Uani 1 1 d . . .
P18 P 0.09039(4) 0.68925(2) 0.11283(3) 0.01786(10) Uani 1 1 d . . .
C19 C 0.44085(17) 0.78171(11) -0.07788(12) 0.0291(4) Uani 1 1 d . . .
C20 C 0.5126(2) 0.83716(15) -0.10052(18) 0.0489(6) Uani 1 1 d . . .
C21 C 0.3341(2) 0.76466(13) -0.14925(13) 0.0339(5) Uani 1 1 d . . .
C22 C 0.51156(16) 0.84507(10) 0.08517(13) 0.0305(5) Uani 1 1 d . . .
C23 C 0.4722(2) 0.87286(12) 0.15395(15) 0.0393(5) Uani 1 1 d . . .
C24 C 0.61869(19) 0.79945(12) 0.11728(16) 0.0375(5) Uani 1 1 d . . .
C25 C 0.03653(16) 0.61228(9) 0.14992(11) 0.0225(4) Uani 1 1 d . . .
C26 C 0.04348(18) 0.55223(10) 0.09691(13) 0.0267(4) Uani 1 1 d . . .
C27 C 0.10414(19) 0.59810(11) 0.23841(12) 0.0285(4) Uani 1 1 d . . .
C28 C 0.06359(16) 0.75793(9) 0.17787(11) 0.0211(4) Uani 1 1 d . . .
C29 C 0.1229(2) 0.82358(10) 0.16683(14) 0.0296(4) Uani 1 1 d . . .
C30 C -0.06613(18) 0.76983(12) 0.16655(14) 0.0292(4) Uani 1 1 d . . .
C31 C 0.32599(15) 0.62503(9) 0.03433(11) 0.0198(4) Uani 1 1 d . . .
C32 C 0.28263(15) 0.57866(9) -0.04030(11) 0.0231(4) Uani 1 1 d . . .
C33 C 0.16319(17) 0.60296(11) -0.09412(12) 0.0262(4) Uani 1 1 d . . .
C34 C 0.36919(18) 0.57908(11) -0.09034(13) 0.0292(4) Uani 1 1 d . . .
C35 C 0.27139(19) 0.50566(10) -0.01487(14) 0.0284(4) Uani 1 1 d . . .
C36 C 0.43452(15) 0.60266(8) 0.09815(11) 0.0204(4) Uani 1 1 d . . .
C37 C 0.54724(16) 0.62054(9) 0.09758(11) 0.0228(4) Uani 1 1 d . . .
C38 C 0.64621(16) 0.60746(9) 0.16119(12) 0.0270(4) Uani 1 1 d . . .
C39 C 0.64204(17) 0.57432(9) 0.22961(12) 0.0275(4) Uani 1 1 d . A .
C40 C 0.53172(18) 0.55503(9) 0.23129(12) 0.0285(4) Uani 1 1 d . . .
C41 C 0.43292(16) 0.56813(9) 0.16740(12) 0.0244(4) Uani 1 1 d . . .
F42 F 0.56202(9) 0.65360(6) 0.03420(7) 0.0305(3) Uani 1 1 d . . .
F43 F 0.74992(9) 0.62953(6) 0.15427(7) 0.0372(3) Uani 1 1 d . . .
F44 F 0.51837(11) 0.52310(6) 0.29636(7) 0.0416(3) Uani 1 1 d . . .
F45 F 0.33013(10) 0.54773(6) 0.17552(7) 0.0345(3) Uani 1 1 d . . .
C46 C 0.74973(19) 0.55909(11) 0.29860(14) 0.0386(5) Uani 1 1 d . . .
F47 F 0.7608(3) 0.49332(15) 0.3144(3) 0.0610(19) Uani 0.520(9) 1 d P A 2
F48 F 0.7506(3) 0.5881(3) 0.36738(18) 0.0575(18) Uani 0.520(9) 1 d P A 2
F49 F 0.8511(2) 0.5772(3) 0.2871(2) 0.0601(19) Uani 0.520(9) 1 d P A 2
F50 F 0.37471(9) 0.72542(5) 0.17056(6) 0.0236(2) Uani 1 1 d . . .
H51 H 0.3656(18) 0.9445(10) -0.0321(12) 0.029(5) Uiso 1 1 d . . .
H52 H 0.275(3) 1.0671(17) -0.034(2) 0.107(12) Uiso 1 1 d . . .
H53 H 0.215(4) 1.053(2) -0.126(3) 0.130(17) Uiso 1 1 d . . .
H54 H 0.152(4) 1.072(2) -0.083(3) 0.133(16) Uiso 1 1 d . . .
H55 H 0.0270(18) 0.9812(10) -0.0737(12) 0.026(5) Uiso 1 1 d . . .
H56 H -0.0023(17) 0.8686(9) -0.0468(11) 0.020(5) Uiso 1 1 d . . .
H57 H -0.0090(17) 0.7760(9) -0.1539(12) 0.024(5) Uiso 1 1 d . . .
H58 H -0.1952(18) 0.7312(10) -0.1970(13) 0.028(5) Uiso 1 1 d . . .
H59 H -0.365(2) 0.6863(13) -0.1542(16) 0.053(8) Uiso 1 1 d . . .
H60 H -0.314(2) 0.6180(13) -0.1552(16) 0.058(8) Uiso 1 1 d . . .
H61 H -0.346(2) 0.6431(12) -0.0839(16) 0.053(7) Uiso 1 1 d . . .
H62 H -0.1546(16) 0.6502(9) 0.0187(11) 0.021(5) Uiso 1 1 d . . .
H63 H 0.4845(17) 0.7431(10) -0.0629(11) 0.022(5) Uiso 1 1 d . . .
H64 H 0.587(2) 0.8431(12) -0.0588(15) 0.051(7) Uiso 1 1 d . . .
H65 H 0.468(2) 0.8795(12) -0.1125(14) 0.043(7) Uiso 1 1 d . . .
H66 H 0.531(2) 0.8216(12) -0.1486(15) 0.047(7) Uiso 1 1 d . . .
H67 H 0.290(2) 0.8053(12) -0.1685(13) 0.042(6) Uiso 1 1 d . . .
H68 H 0.356(2) 0.7465(13) -0.1947(16) 0.057(7) Uiso 1 1 d . . .
H69 H 0.286(2) 0.7313(12) -0.1351(14) 0.044(7) Uiso 1 1 d . . .
H70 H 0.5313(18) 0.8810(10) 0.0548(12) 0.032(6) Uiso 1 1 d . . .
H71 H 0.455(2) 0.8375(12) 0.1847(14) 0.046(7) Uiso 1 1 d . . .
H72 H 0.402(2) 0.9037(11) 0.1339(13) 0.042(6) Uiso 1 1 d . . .
H73 H 0.530(2) 0.8983(12) 0.1896(14) 0.047(7) Uiso 1 1 d . . .
H74 H 0.684(2) 0.8243(11) 0.1547(14) 0.043(6) Uiso 1 1 d . . .
H75 H 0.6469(18) 0.7807(10) 0.0745(13) 0.027(5) Uiso 1 1 d . . .
H76 H 0.6021(19) 0.7605(12) 0.1471(14) 0.043(6) Uiso 1 1 d . . .
H77 H -0.0422(17) 0.6205(9) 0.1462(11) 0.021(5) Uiso 1 1 d . . .
H78 H 0.0177(19) 0.5112(11) 0.1192(13) 0.043(6) Uiso 1 1 d . . .
H79 H 0.124(2) 0.5425(11) 0.1001(13) 0.042(6) Uiso 1 1 d . . .
H80 H -0.0004(18) 0.5585(10) 0.0435(13) 0.029(6) Uiso 1 1 d . . .
H81 H 0.1873(18) 0.5905(10) 0.2463(11) 0.028(5) Uiso 1 1 d . . .
H82 H 0.0789(18) 0.5548(11) 0.2531(13) 0.037(6) Uiso 1 1 d . . .
H83 H 0.0961(17) 0.6328(11) 0.2759(13) 0.032(6) Uiso 1 1 d . . .
H84 H 0.1015(16) 0.7418(9) 0.2322(12) 0.024(5) Uiso 1 1 d . . .
H85 H 0.203(2) 0.8191(11) 0.1731(13) 0.043(6) Uiso 1 1 d . . .
H86 H 0.0868(18) 0.8453(10) 0.1134(13) 0.031(6) Uiso 1 1 d . . .
H87 H 0.1148(18) 0.8576(11) 0.2063(13) 0.036(6) Uiso 1 1 d . . .
H88 H -0.1041(19) 0.7835(10) 0.1124(14) 0.038(6) Uiso 1 1 d . . .
H89 H -0.1005(19) 0.7294(11) 0.1743(12) 0.032(6) Uiso 1 1 d . . .
H90 H -0.0749(17) 0.8039(10) 0.2023(12) 0.028(5) Uiso 1 1 d . . .
H91 H 0.1325(17) 0.5743(10) -0.1408(13) 0.030(5) Uiso 1 1 d . . .
H92 H 0.1062(18) 0.5998(10) -0.0639(13) 0.033(6) Uiso 1 1 d . . .
H93 H 0.1669(17) 0.6504(10) -0.1136(12) 0.027(5) Uiso 1 1 d . . .
H94 H 0.3809(18) 0.6257(11) -0.1066(12) 0.031(6) Uiso 1 1 d . . .
H95 H 0.4392(18) 0.5586(9) -0.0617(12) 0.023(5) Uiso 1 1 d . . .
H96 H 0.3413(17) 0.5516(10) -0.1387(13) 0.030(5) Uiso 1 1 d . . .
H97 H 0.2426(17) 0.4763(10) -0.0628(13) 0.031(6) Uiso 1 1 d . . .
H98 H 0.3452(19) 0.4875(10) 0.0162(12) 0.030(5) Uiso 1 1 d . . .
H99 H 0.2208(19) 0.5019(10) 0.0161(13) 0.031(6) Uiso 1 1 d . . .
F47A F 0.7285(4) 0.5238(4) 0.3579(3) 0.092(3) Uani 0.480(9) 1 d P A 1
F48A F 0.7980(5) 0.6147(2) 0.3304(4) 0.096(3) Uani 0.480(9) 1 d P A 1
F49A F 0.8239(4) 0.5249(4) 0.2725(3) 0.083(2) Uani 0.480(9) 1 d P A 1

loop_
_atom_site_aniso_label
_atom_site_aniso_U_11
_atom_site_aniso_U_22
_atom_site_aniso_U_33
_atom_site_aniso_U_23
_atom_site_aniso_U_13
_atom_site_aniso_U_12
Ti1 0.01286(15) 0.01993(16) 0.01600(15) -0.00017(12) 0.00463(11) -0.00026(12)
P2 0.0136(2) 0.0253(2) 0.0221(2) 0.00414(19) 0.00293(17) -0.00233(18)
C3 0.0179(9) 0.0252(9) 0.0207(9) 0.0034(7) 0.0017(7) -0.0018(7)
C4 0.0213(10) 0.0285(10) 0.0314(11) 0.0048(8) -0.0011(8) -0.0070(8)
C5 0.0311(11) 0.0241(10) 0.0301(11) 0.0031(8) 0.0000(8) -0.0023(8)
C6 0.0413(15) 0.0280(12) 0.0640(19) 0.0117(12) -0.0017(13) -0.0040(11)
C7 0.0265(10) 0.0273(10) 0.0234(10) 0.0013(8) 0.0014(8) 0.0053(8)
C8 0.0180(9) 0.0270(10) 0.0229(10) -0.0001(8) 0.0047(7) 0.0004(8)
C9 0.0180(9) 0.0248(9) 0.0141(8) 0.0005(7) 0.0028(7) -0.0008(7)
N10 0.0134(7) 0.0226(7) 0.0187(7) 0.0006(6) 0.0052(6) -0.0015(6)
C11 0.0146(8) 0.0230(9) 0.0189(9) -0.0029(7) 0.0060(7) 0.0002(7)
C12 0.0183(9) 0.0318(10) 0.0185(9) 0.0005(8) 0.0073(7) -0.0025(8)
C13 0.0184(9) 0.0398(11) 0.0155(9) -0.0026(8) 0.0030(7) -0.0021(8)
C14 0.0170(9) 0.0368(11) 0.0224(9) -0.0056(8) 0.0072(7) -0.0043(8)
C15 0.0218(11) 0.0567(15) 0.0273(12) -0.0019(11) 0.0073(9) -0.0135(11)
C16 0.0191(9) 0.0313(10) 0.0206(9) -0.0019(8) 0.0097(7) -0.0037(8)
C17 0.0166(8) 0.0256(9) 0.0168(8) -0.0022(7) 0.0066(6) 0.0002(7)
P18 0.0151(2) 0.0227(2) 0.0167(2) -0.00055(18) 0.00623(17) -0.00137(17)
C19 0.0240(10) 0.0373(12) 0.0294(11) 0.0096(9) 0.0133(8) 0.0030(9)
C20 0.0455(16) 0.0599(17) 0.0500(16) 0.0102(14) 0.0273(13) -0.0137(13)
C21 0.0356(12) 0.0428(13) 0.0247(11) 0.0028(10) 0.0116(9) 0.0029(10)
C22 0.0197(10) 0.0275(10) 0.0358(12) 0.0057(9) -0.0042(8) -0.0064(8)
C23 0.0381(13) 0.0304(12) 0.0371(13) -0.0075(10) -0.0066(10) -0.0040(10)
C24 0.0211(10) 0.0355(12) 0.0461(14) 0.0030(11) -0.0042(9) -0.0030(9)
C25 0.0183(9) 0.0258(10) 0.0260(10) 0.0009(8) 0.0104(7) -0.0026(7)
C26 0.0241(10) 0.0273(10) 0.0294(11) -0.0031(9) 0.0092(9) -0.0046(8)
C27 0.0347(12) 0.0289(11) 0.0239(10) 0.0038(9) 0.0122(9) -0.0016(9)
C28 0.0211(9) 0.0267(9) 0.0163(9) -0.0007(7) 0.0068(7) 0.0017(7)
C29 0.0332(12) 0.0265(11) 0.0341(12) -0.0077(9) 0.0176(9) -0.0032(9)
C30 0.0247(10) 0.0362(12) 0.0293(12) -0.0063(10) 0.0120(9) 0.0033(9)
C31 0.0148(8) 0.0239(9) 0.0221(9) -0.0004(7) 0.0076(7) -0.0014(7)
C32 0.0195(9) 0.0261(9) 0.0250(10) -0.0055(8) 0.0087(7) -0.0004(7)
C33 0.0220(10) 0.0314(11) 0.0250(10) -0.0081(9) 0.0071(8) -0.0019(8)
C34 0.0253(11) 0.0350(12) 0.0310(11) -0.0081(10) 0.0142(9) 0.0002(9)
C35 0.0255(11) 0.0254(10) 0.0363(12) -0.0074(9) 0.0123(9) -0.0009(8)
C36 0.0188(9) 0.0186(9) 0.0248(9) -0.0037(7) 0.0082(7) 0.0010(7)
C37 0.0198(9) 0.0232(9) 0.0262(10) -0.0032(8) 0.0080(7) 0.0014(7)
C38 0.0170(9) 0.0267(10) 0.0380(12) -0.0085(8) 0.0095(8) -0.0016(7)
C39 0.0245(10) 0.0256(10) 0.0297(10) -0.0063(8) 0.0041(8) 0.0036(8)
C40 0.0374(11) 0.0217(9) 0.0283(10) 0.0026(8) 0.0128(9) 0.0049(8)
C41 0.0203(9) 0.0232(9) 0.0311(10) -0.0010(8) 0.0100(8) -0.0003(7)
F42 0.0229(6) 0.0387(6) 0.0336(6) 0.0028(5) 0.0142(5) -0.0020(5)
F43 0.0162(6) 0.0445(7) 0.0504(8) -0.0059(6) 0.0097(5) -0.0038(5)
F44 0.0555(8) 0.0372(7) 0.0320(7) 0.0125(5) 0.0131(6) 0.0064(6)
F45 0.0285(6) 0.0384(7) 0.0403(7) 0.0121(5) 0.0161(5) 0.0006(5)
C46 0.0293(12) 0.0391(13) 0.0411(13) -0.0049(10) 0.0014(10) 0.0025(10)
F47 0.051(2) 0.0412(18) 0.067(3) 0.0070(17) -0.017(2) 0.0149(15)
F48 0.045(2) 0.087(4) 0.0313(17) -0.0117(18) -0.0021(13) 0.017(2)
F49 0.0208(15) 0.109(5) 0.046(2) 0.009(2) 0.0031(12) -0.0006(18)
F50 0.0242(6) 0.0273(6) 0.0197(5) 0.0000(4) 0.0074(4) 0.0005(4)
F47A 0.074(3) 0.124(7) 0.056(3) 0.042(4) -0.012(2) -0.022(3)
F48A 0.072(4) 0.060(3) 0.105(5) -0.021(3) -0.050(4) -0.009(2)
F49A 0.039(3) 0.110(6) 0.080(3) -0.024(3) -0.009(2) 0.035(3)

loop_
_atom_type_symbol
_atom_type_description
_atom_type_scat_dispersion_real
_atom_type_scat_dispersion_imag
_atom_type_scat_source
C C 0.0033 0.0016 'International Tables Vol C Tables 4.2.6.8 and 6.1.1.4'
H H 0.0000 0.0000 'International Tables Vol C Tables 4.2.6.8 and 6.1.1.4'
N N 0.0061 0.0033 'International Tables Vol C Tables 4.2.6.8 and 6.1.1.4'
F F 0.0171 0.0103 'International Tables Vol C Tables 4.2.6.8 and 6.1.1.4'
P P 0.1023 0.0942 'International Tables Vol C Tables 4.2.6.8 and 6.1.1.4'
Ti Ti 0.2776 0.4457 'International Tables Vol C Tables 4.2.6.8 and 6.1.1.4'

loop_
_geom_angle_atom_site_label_1
_geom_angle_atom_site_label_2
_geom_angle_atom_site_label_3
_geom_angle
F50 Ti1 C31 105.64(6)
F50 Ti1 N10 132.88(5)
C31 Ti1 N10 121.28(7)
F50 Ti1 P2 90.22(3)
C31 Ti1 P2 103.18(5)
N10 Ti1 P2 76.08(4)
F50 Ti1 P18 95.20(3)
C31 Ti1 P18 108.21(5)
N10 Ti1 P18 75.21(4)
P2 Ti1 P18 145.294(19)
C3 P2 C22 104.15(9)
C3 P2 C19 105.68(9)
C22 P2 C19 106.88(10)
C3 P2 Ti1 97.25(6)
C22 P2 Ti1 117.54(7)
C19 P2 Ti1 122.46(7)
C4 C3 C9 119.76(17)
C4 C3 P2 125.01(14)
C9 C3 P2 115.13(13)
C5 C4 C3 122.62(18)
C5 C4 H51 117.1(12)
C3 C4 H51 120.3(12)
C4 C5 C7 116.98(18)
C4 C5 C6 121.7(2)
C7 C5 C6 121.3(2)
C5 C6 H52 113(2)
C5 C6 H53 112(3)
H52 C6 H53 121(3)
C5 C6 H54 112(3)
H52 C6 H54 106(3)
H53 C6 H54 90(3)
C8 C7 C5 121.98(18)
C8 C7 H55 120.7(12)
C5 C7 H55 117.3(12)
C7 C8 C9 121.19(18)
C7 C8 H56 120.6(12)
C9 C8 H56 118.2(12)
C8 C9 C3 117.43(16)
C8 C9 N10 123.31(16)
C3 C9 N10 119.17(15)
C9 N10 C11 115.87(14)
C9 N10 Ti1 123.65(11)
C11 N10 Ti1 119.76(11)
C12 C11 C17 117.98(15)
C12 C11 N10 122.75(15)
C17 C11 N10 119.23(15)
C13 C12 C11 120.93(17)
C13 C12 H57 120.6(12)
C11 C12 H57 118.5(12)
C12 C13 C14 121.94(17)
C12 C13 H58 120.0(13)
C14 C13 H58 118.1(13)
C16 C14 C13 117.22(16)
C16 C14 C15 121.58(18)
C13 C14 C15 121.18(17)
C14 C15 H59 108.9(17)
C14 C15 H60 108.9(16)
H59 C15 H60 112(2)
C14 C15 H61 112.9(15)
H59 C15 H61 108(2)
H60 C15 H61 107(2)
C14 C16 C17 121.88(17)
C14 C16 H62 118.2(11)
C17 C16 H62 119.9(11)
C16 C17 C11 120.04(16)
C16 C17 P18 125.38(14)
C11 C17 P18 114.45(12)
C17 P18 C25 104.72(8)
C17 P18 C28 105.68(8)
C25 P18 C28 104.48(8)
C17 P18 Ti1 94.90(6)
C25 P18 Ti1 131.22(6)
C28 P18 Ti1 112.53(6)
C20 C19 C21 110.60(19)
C20 C19 P2 115.80(17)
C21 C19 P2 108.57(14)
C20 C19 H63 110.9(12)
C21 C19 H63 108.0(12)
P2 C19 H63 102.4(12)
C19 C20 H64 111.1(15)
C19 C20 H65 110.8(14)
H64 C20 H65 112(2)
C19 C20 H66 106.5(14)
H64 C20 H66 106(2)
H65 C20 H66 109.9(19)
C19 C21 H67 109.2(13)
C19 C21 H68 111.7(15)
H67 C21 H68 106(2)
C19 C21 H69 111.7(14)
H67 C21 H69 110.8(19)
H68 C21 H69 107(2)
C23 C22 C24 110.95(19)
C23 C22 P2 111.22(15)
C24 C22 P2 110.23(15)
C23 C22 H70 110.5(12)
C24 C22 H70 108.6(13)
P2 C22 H70 105.1(12)
C22 C23 H71 110.5(14)
C22 C23 H72 112.1(12)
H71 C23 H72 109.9(19)
C22 C23 H73 111.8(15)
H71 C23 H73 106(2)
H72 C23 H73 106.1(18)
C22 C24 H74 110.6(13)
C22 C24 H75 113.3(12)
H74 C24 H75 107.7(18)
C22 C24 H76 111.9(13)
H74 C24 H76 107.1(18)
H75 C24 H76 105.9(17)
C26 C25 C27 110.67(16)
C26 C25 P18 110.25(13)
C27 C25 P18 111.57(13)
C26 C25 H77 109.5(11)
C27 C25 H77 108.3(11)
P18 C25 H77 106.4(11)
C25 C26 H78 109.0(13)
C25 C26 H79 111.0(13)
H78 C26 H79 103.9(18)
C25 C26 H80 112.4(12)
H78 C26 H80 110.7(18)
H79 C26 H80 109.6(18)
C25 C27 H81 112.0(11)
C25 C27 H82 108.3(13)
H81 C27 H82 102.3(17)
C25 C27 H83 114.3(12)
H81 C27 H83 108.9(17)
H82 C27 H83 110.4(17)
C29 C28 C30 110.41(17)
C29 C28 P18 112.06(13)
C30 C28 P18 113.23(13)
C29 C28 H84 107.9(11)
C30 C28 H84 109.4(11)
P18 C28 H84 103.4(11)
C28 C29 H85 113.9(14)
C28 C29 H86 113.6(12)
H85 C29 H86 106.7(18)
C28 C29 H87 110.4(12)
H85 C29 H87 107.5(18)
H86 C29 H87 104.1(16)
C28 C30 H88 109.4(13)
C28 C30 H89 109.1(13)
H88 C30 H89 106.9(18)
C28 C30 H90 109.9(12)
H88 C30 H90 109.2(17)
H89 C30 H90 112.2(18)
C36 C31 C32 115.97(14)
C36 C31 Ti1 108.09(12)
C32 C31 Ti1 135.91(13)
C33 C32 C35 109.00(16)
C33 C32 C31 109.67(15)
C35 C32 C31 111.00(15)
C33 C32 C34 108.67(16)
C35 C32 C34 107.51(16)
C31 C32 C34 110.92(15)
C32 C33 H91 111.9(12)
C32 C33 H92 109.2(12)
H91 C33 H92 105.2(16)
C32 C33 H93 111.8(11)
H91 C33 H93 108.3(16)
H92 C33 H93 110.4(16)
C32 C34 H94 110.1(12)
C32 C34 H95 110.5(12)
H94 C34 H95 112.2(17)
C32 C34 H96 111.7(12)
H94 C34 H96 108.7(17)
H95 C34 H96 103.5(16)
C32 C35 H97 110.7(12)
C32 C35 H98 111.8(12)
H97 C35 H98 106.1(16)
C32 C35 H99 111.9(13)
H97 C35 H99 108.6(17)
H98 C35 H99 107.4(18)
C41 C36 C37 113.60(16)
C41 C36 C31 123.22(16)
C37 C36 C31 122.88(16)
F42 C37 C38 116.94(16)
F42 C37 C36 120.07(16)
C38 C37 C36 122.96(17)
F43 C38 C39 120.56(17)
F43 C38 C37 117.17(17)
C39 C38 C37 122.27(18)
C38 C39 C40 116.02(17)
C38 C39 C46 122.50(19)
C40 C39 C46 121.48(19)
F44 C40 C41 118.04(18)
F44 C40 C39 120.46(18)
C41 C40 C39 121.50(18)
F45 C41 C40 116.68(17)
F45 C41 C36 119.68(16)
C40 C41 C36 123.60(17)
F48A C46 F49A 109.2(4)
F48A C46 F48 50.4(3)
F49A C46 F48 136.2(3)
F48A C46 F47 138.4(3)
F49A C46 F47 61.8(3)
F48 C46 F47 105.6(3)
F48A C46 F47A 106.6(4)
F49A C46 F47A 107.9(4)
F48 C46 F47A 58.8(3)
F47 C46 F47A 50.0(3)
F48A C46 F49 61.7(3)
F49A C46 F49 48.8(3)
F48 C46 F49 105.1(3)
F47 C46 F49 104.8(3)
F47A C46 F49 130.7(3)
F48A C46 C39 109.5(2)
F49A C46 C39 109.8(2)
F48 C46 C39 113.5(2)
F47 C46 C39 111.6(2)
F47A C46 C39 113.7(3)
F49 C46 C39 115.3(2)

loop_
_geom_bond_atom_site_label_1
_geom_bond_atom_site_label_2
_geom_bond_distance
Ti1 F50 1.8287(10)
Ti1 C31 1.9487(18)
Ti1 N10 2.0517(14)
Ti1 P2 2.5986(6)
Ti1 P18 2.6181(5)
P2 C3 1.8105(18)
P2 C22 1.8503(19)
P2 C19 1.853(2)
C3 C4 1.397(3)
C3 C9 1.411(2)
C4 C5 1.386(3)
C4 H51 0.93(2)
C5 C7 1.389(3)
C5 C6 1.508(3)
C6 H52 0.92(4)
C6 H53 0.88(4)
C6 H54 0.92(4)
C7 C8 1.382(3)
C7 H55 0.95(2)
C8 C9 1.403(2)
C8 H56 0.917(19)
C9 N10 1.415(2)
N10 C11 1.424(2)
C11 C12 1.399(2)
C11 C17 1.406(2)
C12 C13 1.379(3)
C12 H57 0.94(2)
C13 C14 1.395(3)
C13 H58 0.90(2)
C14 C16 1.391(3)
C14 C15 1.504(3)
C15 H59 0.87(3)
C15 H60 0.93(3)
C15 H61 0.93(3)
C16 C17 1.397(2)
C16 H62 0.939(19)
C17 P18 1.8201(17)
P18 C25 1.8501(18)
P18 C28 1.8601(18)
C19 C20 1.522(3)
C19 C21 1.523(3)
C19 H63 0.919(19)
C20 H64 0.97(2)
C20 H65 0.99(2)
C20 H66 0.98(3)
C21 H67 0.96(2)
C21 H68 0.98(3)
C21 H69 0.96(2)
C22 C23 1.516(3)
C22 C24 1.531(3)
C22 H70 0.96(2)
C23 H71 0.94(2)
C23 H72 1.01(2)
C23 H73 0.93(2)
C24 H74 0.98(2)
C24 H75 0.98(2)
C24 H76 0.98(2)
C25 C26 1.524(3)
C25 C27 1.528(3)
C25 H77 0.941(19)
C26 H78 0.99(2)
C26 H79 0.97(2)
C26 H80 0.92(2)
C27 H81 0.98(2)
C27 H82 0.97(2)
C27 H83 0.97(2)
C28 C29 1.525(3)
C28 C30 1.527(3)
C28 H84 0.968(19)
C29 H85 0.94(2)
C29 H86 0.99(2)
C29 H87 0.99(2)
C30 H88 0.95(2)
C30 H89 0.93(2)
C30 H90 0.95(2)
C31 C36 1.496(2)
C31 C32 1.544(2)
C32 C33 1.530(3)
C32 C35 1.533(3)
C32 C34 1.545(3)
C33 H91 0.97(2)
C33 H92 0.98(2)
C33 H93 1.01(2)
C34 H94 0.99(2)
C34 H95 0.93(2)
C34 H96 0.97(2)
C35 H97 0.99(2)
C35 H98 0.96(2)
C35 H99 0.93(2)
C36 C41 1.390(3)
C36 C37 1.401(2)
C37 F42 1.339(2)
C37 C38 1.376(3)
C38 F43 1.359(2)
C38 C39 1.372(3)
C39 C40 1.387(3)
C39 C46 1.499(3)
C40 F44 1.347(2)
C40 C41 1.378(3)
C41 F45 1.346(2)
C46 F48A 1.290(4)
C46 F49A 1.307(4)
C46 F48 1.324(4)
C46 F47 1.332(4)
C46 F47A 1.333(5)
C46 F49 1.341(4)

loop_
_geom_torsion_atom_site_label_1
_geom_torsion_atom_site_label_2
_geom_torsion_atom_site_label_3
_geom_torsion_atom_site_label_4
_geom_torsion
F50 Ti1 P2 C3 -113.94(7)
C31 Ti1 P2 C3 139.93(8)
N10 Ti1 P2 C3 20.49(7)
P18 Ti1 P2 C3 -14.46(7)
F50 Ti1 P2 C22 -3.80(8)
C31 Ti1 P2 C22 -109.93(9)
N10 Ti1 P2 C22 130.64(9)
P18 Ti1 P2 C22 95.68(8)
F50 Ti1 P2 C19 132.24(8)
C31 Ti1 P2 C19 26.11(10)
N10 Ti1 P2 C19 -93.32(9)
P18 Ti1 P2 C19 -128.28(8)
C22 P2 C3 C4 39.89(19)
C19 P2 C3 C4 -72.55(18)
Ti1 P2 C3 C4 160.75(16)
C22 P2 C3 C9 -136.44(14)
C19 P2 C3 C9 111.11(14)
Ti1 P2 C3 C9 -15.59(14)
C9 C3 C4 C5 0.3(3)
P2 C3 C4 C5 -175.92(16)
C3 C4 C5 C7 1.3(3)
C3 C4 C5 C6 -178.9(2)
C4 C5 C7 C8 -1.2(3)
C6 C5 C7 C8 179.0(2)
C5 C7 C8 C9 -0.5(3)
C7 C8 C9 C3 2.1(3)
C7 C8 C9 N10 178.74(16)
C4 C3 C9 C8 -2.0(3)
P2 C3 C9 C8 174.57(13)
C4 C3 C9 N10 -178.73(16)
P2 C3 C9 N10 -2.2(2)
C8 C9 N10 C11 21.8(2)
C3 C9 N10 C11 -161.61(15)
C8 C9 N10 Ti1 -148.38(14)
C3 C9 N10 Ti1 28.2(2)
F50 Ti1 N10 C9 48.09(15)
C31 Ti1 N10 C9 -126.07(13)
P2 Ti1 N10 C9 -28.93(12)
P18 Ti1 N10 C9 131.36(13)
F50 Ti1 N10 C11 -121.78(12)
C31 Ti1 N10 C11 64.07(14)
P2 Ti1 N10 C11 161.21(13)
P18 Ti1 N10 C11 -38.51(11)
C9 N10 C11 C12 49.0(2)
Ti1 N10 C11 C12 -140.38(15)
C9 N10 C11 C17 -133.47(16)
Ti1 N10 C11 C17 37.2(2)
C17 C11 C12 C13 0.9(3)
N10 C11 C12 C13 178.51(17)
C11 C12 C13 C14 -0.4(3)
C12 C13 C14 C16 -0.3(3)
C12 C13 C14 C15 -178.7(2)
C13 C14 C16 C17 0.5(3)
C15 C14 C16 C17 179.0(2)
C14 C16 C17 C11 0.0(3)
C14 C16 C17 P18 -175.76(14)
C12 C11 C17 C16 -0.7(3)
N10 C11 C17 C16 -178.38(16)
C12 C11 C17 P18 175.48(13)
N10 C11 C17 P18 -2.2(2)
C16 C17 P18 C25 19.25(18)
C11 C17 P18 C25 -156.70(13)
C16 C17 P18 C28 -90.76(17)
C11 C17 P18 C28 93.28(14)
C16 C17 P18 Ti1 154.19(15)
C11 C17 P18 Ti1 -21.77(13)
F50 Ti1 P18 C17 161.47(6)
C31 Ti1 P18 C17 -90.18(8)
N10 Ti1 P18 C17 28.41(7)
P2 Ti1 P18 C17 63.52(7)
F50 Ti1 P18 C25 -84.07(9)
C31 Ti1 P18 C25 24.29(10)
N10 Ti1 P18 C25 142.87(9)
P2 Ti1 P18 C25 177.98(8)
F50 Ti1 P18 C28 52.25(7)
C31 Ti1 P18 C28 160.61(8)
N10 Ti1 P18 C28 -80.80(8)
P2 Ti1 P18 C28 -45.69(7)
C3 P2 C19 C20 73.62(19)
C22 P2 C19 C20 -36.9(2)
Ti1 P2 C19 C20 -176.87(15)
C3 P2 C19 C21 -51.46(17)
C22 P2 C19 C21 -161.98(15)
Ti1 P2 C19 C21 58.05(17)
C3 P2 C22 C23 57.90(17)
C19 P2 C22 C23 169.48(15)
Ti1 P2 C22 C23 -48.27(17)
C3 P2 C22 C24 -178.61(16)
C19 P2 C22 C24 -67.03(18)
Ti1 P2 C22 C24 75.23(17)
C17 P18 C25 C26 64.27(15)
C28 P18 C25 C26 175.15(13)
Ti1 P18 C25 C26 -46.06(16)
C17 P18 C25 C27 -172.33(14)
C28 P18 C25 C27 -61.45(15)
Ti1 P18 C25 C27 77.34(15)
C17 P18 C28 C29 -80.41(15)
C25 P18 C28 C29 169.40(14)
Ti1 P18 C28 C29 21.85(15)
C17 P18 C28 C30 45.28(16)
C25 P18 C28 C30 -64.91(16)
Ti1 P18 C28 C30 147.54(13)
F50 Ti1 C31 C36 -6.03(13)
N10 Ti1 C31 C36 169.53(10)
P2 Ti1 C31 C36 87.97(11)
P18 Ti1 C31 C36 -107.05(11)
F50 Ti1 C31 C32 175.96(16)
N10 Ti1 C31 C32 -8.5(2)
P2 Ti1 C31 C32 -90.04(17)
P18 Ti1 C31 C32 74.94(18)
C36 C31 C32 C33 172.42(15)
Ti1 C31 C32 C33 -9.7(2)
C36 C31 C32 C35 51.9(2)
Ti1 C31 C32 C35 -130.18(17)
C36 C31 C32 C34 -67.5(2)
Ti1 C31 C32 C34 110.36(19)
C32 C31 C36 C41 -97.8(2)
Ti1 C31 C36 C41 83.75(18)
C32 C31 C36 C37 88.9(2)
Ti1 C31 C36 C37 -89.59(18)
C41 C36 C37 F42 179.47(15)
C31 C36 C37 F42 -6.6(3)
C41 C36 C37 C38 -2.5(3)
C31 C36 C37 C38 171.39(17)
F42 C37 C38 F43 0.3(2)
C36 C37 C38 F43 -177.71(16)
F42 C37 C38 C39 179.60(16)
C36 C37 C38 C39 1.5(3)
F43 C38 C39 C40 178.81(16)
C37 C38 C39 C40 -0.4(3)
F43 C38 C39 C46 -1.6(3)
C37 C38 C39 C46 179.13(18)
C38 C39 C40 F44 -179.01(16)
C46 C39 C40 F44 1.4(3)
C38 C39 C40 C41 0.5(3)
C46 C39 C40 C41 -179.02(18)
F44 C40 C41 F45 0.1(3)
C39 C40 C41 F45 -179.48(16)
F44 C40 C41 C36 177.74(16)
C39 C40 C41 C36 -1.8(3)
C37 C36 C41 F45 -179.72(15)
C31 C36 C41 F45 6.4(3)
C37 C36 C41 C40 2.7(3)
C31 C36 C41 C40 -171.22(17)
C38 C39 C46 F48A 63.9(5)
C40 C39 C46 F48A -116.6(5)
C38 C39 C46 F49A -56.0(5)
C40 C39 C46 F49A 123.5(4)
C38 C39 C46 F48 118.2(4)
C40 C39 C46 F48 -62.3(4)
C38 C39 C46 F47 -122.5(4)
C40 C39 C46 F47 57.0(4)
C38 C39 C46 F47A -177.0(4)
C40 C39 C46 F47A 2.5(5)
C38 C39 C46 F49 -3.2(4)
C40 C39 C46 F49 176.4(3)
